data_7009225
loop_
_publ_author_name
'Yamase, Toshihiro'
'Makino, Haruyo'

_publ_section_title
;
 Crystal and electronic structures and magnetic susceptibility of the
 photochemically prepared layered vanadyl phosphate
 Na(VO)2(PO4)2&#x00B7;4H2O&#x200A;&#x2020;
;
_journal_issue 7
_journal_name_full 'Journal of the Chemical Society, Dalton Transactions'
_journal_page_first 1143
_journal_paper_doi 10.1039/a909452k
_journal_year 2000
_chemical_formula_sum 'H8 Na O14 P2 V2'
_chemical_formula_weight 418.88
_space_group_IT_number 1
_symmetry_cell_setting triclinic
_symmetry_Int_Tables_number 1
_symmetry_space_group_name_Hall 'P 1'
_symmetry_space_group_name_H-M 'P 1'
_cell_angle_alpha 107.04(5)
_cell_angle_beta 92.34(5)
_cell_angle_gamma 90.13(5)
_cell_formula_units_Z 1
_cell_length_a 6.293(3)
_cell_length_b 6.294(3)
_cell_length_c 6.844(5)
_cell_measurement_reflns_used 23
_cell_measurement_temperature 298
_cell_measurement_theta_max 14.8
_cell_measurement_theta_min 7.8
_cell_volume 258.9(3)
_computing_cell_refinement 'MSC/AFC Diffractometer Control'
_computing_data_collection 'MSC/AFC Diffractometer Control'
_computing_data_reduction 'teXsan Ver. 1.10'
_computing_publication_material 'teXsan Ver. 1.10'
_computing_structure_refinement 'teXsan Ver. 1.10'
_computing_structure_solution SAPI91
_diffrn_measurement_device_type 'Rigaku AFC5S'
_diffrn_measurement_method \w-2\q
_diffrn_radiation_type 'Mo K\a'
_diffrn_radiation_wavelength 0.7107
_diffrn_reflns_av_R_equivalents 0.033
_diffrn_reflns_limit_h_max 8
_diffrn_reflns_limit_h_min 0
_diffrn_reflns_limit_k_max 8
_diffrn_reflns_limit_k_min -8
_diffrn_reflns_limit_l_max 9
_diffrn_reflns_limit_l_min -9
_diffrn_reflns_number 1633
_diffrn_reflns_theta_max 30.0
_diffrn_standards_decay_% 0.03
_diffrn_standards_interval_count 100
_diffrn_standards_number 2
_exptl_absorpt_coefficient_mu 2.237
_exptl_absorpt_correction_T_max 1.079
_exptl_absorpt_correction_T_min 0.820
_exptl_absorpt_correction_type DIFABS
_exptl_absorpt_process_details '(Walker & Stuart, 1983)'
_exptl_crystal_colour green
_exptl_crystal_density_diffrn 2.686
_exptl_crystal_density_method 'not measured'
_exptl_crystal_description plate
_exptl_crystal_size_max 0.200
_exptl_crystal_size_mid 0.200
_exptl_crystal_size_min 0.020
_refine_diff_density_max 0.76
_refine_diff_density_min -0.73
_refine_ls_extinction_method none
_refine_ls_goodness_of_fit_ref 1.560
_refine_ls_number_parameters 89
_refine_ls_number_reflns 948
_refine_ls_R_factor_gt 0.0560
_refine_ls_shift/su_max 0.01
_refine_ls_structure_factor_coef F
_refine_ls_weighting_details 'w = 1/[\s^2^(Fo) + 0.00001|Fo|^2^]'
_refine_ls_weighting_scheme calc
_refine_ls_wR_factor_ref 0.0550
_reflns_number_gt 948
_reflns_number_total 1633
_reflns_threshold_expression F^2^>3.0\s(F^2^)
_cod_data_source_file a909452k.txt
_cod_data_source_block nav2p2
_cod_original_sg_symbol_H-M 'P 1          '
_cod_original_formula_sum 'H8 Na O14 P2 V2 '
_cod_database_code 7009225

loop_
_symmetry_equiv_pos_as_xyz
x,y,z

loop_
_atom_site_label
_atom_site_type_symbol
_atom_site_fract_x
_atom_site_fract_y
_atom_site_fract_z
_atom_site_U_iso_or_equiv
_atom_site_adp_type
_atom_site_occupancy
_atom_site_calc_flag
_atom_site_refinement_flags
_atom_site_disorder_assembly
_atom_site_disorder_group
V1 V 0.4100 0.0900 0.0800 0.020(1) Uani 1.00 d . . .
V2 V 0.9228(5) 0.6592(5) 0.2675(4) 0.0091(10) Uani 1.00 d . . .
P1 P 0.919(2) 0.123(1) 0.164(1) 0.018(2) Uiso 1.00 d . . .
P2 P 0.419(1) 0.623(1) 0.172(1) 0.007(1) Uiso 1.00 d . . .
Na1 Na 0.753(1) 0.134(1) -0.332(1) 0.043(2) Uani 1.00 d . . .
O1 O 0.425(3) 0.156(3) 0.323(3) 0.013(3) Uiso 1.00 d . . .
O2 O 0.923(4) 0.582(4) 0.032(4) 0.037(5) Uiso 1.00 d . . .
O3 O 0.392(3) 0.391(3) 0.046(3) 0.022(5) Uiso 1.00 d . . .
O4 O 0.707(3) 0.097(3) 0.035(3) 0.035(5) Uiso 1.00 d . . .
O5 O 0.432(3) 0.764(3) 0.030(3) 0.014(4) Uiso 1.00 d . . .
O6 O 0.108(3) 0.056(2) 0.029(3) 0.009(3) Uiso 1.00 d . . .
O7 O 0.240(3) 0.687(3) 0.324(3) 0.024(5) Uiso 1.00 d . . .
O8 O 0.615(2) 0.657(2) 0.319(2) 0.005(3) Uiso 1.00 d . . .
O9 O 0.943(3) 0.367(3) 0.312(3) 0.011(4) Uiso 1.00 d . . .
O10 O 0.911(3) 0.976(3) 0.314(3) 0.019(4) Uiso 1.00 d . . .
O11 O 0.392(3) -0.001(3) -0.283(3) 0.023(4) Uiso 1.00 d . . .
O12 O 0.922(3) -0.234(2) -0.366(3) 0.023(4) Uiso 1.00 d . . .
O13 O 1.109(2) 0.307(2) -0.322(2) 0.030(3) Uiso 1.00 d . . .
O14 O 0.618(2) 0.493(2) -0.323(2) 0.025(3) Uiso 1.00 d . . .

loop_
_atom_site_aniso_label
_atom_site_aniso_U_11
_atom_site_aniso_U_22
_atom_site_aniso_U_33
_atom_site_aniso_U_12
_atom_site_aniso_U_13
_atom_site_aniso_U_23
V1 0.028(3) 0.009(2) 0.024(3) -0.001(2) 0.000(2) 0.007(2)
V2 0.004(2) 0.018(2) 0.004(2) 0.000(2) 0.001(1) 0.001(2)
Na1 0.046(5) 0.040(5) 0.051(5) 0.013(4) 0.019(4) 0.022(4)

loop_
_atom_type_symbol
_atom_type_description
_atom_type_scat_dispersion_real
_atom_type_scat_dispersion_imag
_atom_type_scat_source
V V 0.300 0.529
;International Tables for Crystallography
(1992, Vol. C, Tables 4.2.6.8 and 6.1.1.1)
;
P P 0.102 0.094
;International Tables for Crystallography
(1992, Vol. C, Tables 4.2.6.8 and 6.1.1.1)
;
O O 0.011 0.006
;International Tables for Crystallography
(1992, Vol. C, Tables 4.2.6.8 and 6.1.1.1)
;
Na Na 0.036 0.025
;International Tables for Crystallography
(1992, Vol. C, Tables 4.2.6.8 and 6.1.1.1)
;

loop_
_geom_angle_atom_site_label_1
_geom_angle_atom_site_label_2
_geom_angle_atom_site_label_3
_geom_angle
_geom_angle_site_symmetry_1
_geom_angle_site_symmetry_2
_geom_angle_site_symmetry_3
_geom_angle_publ_flag
O1 V1 O4 98.1(9) 1_555 1_555 1_555 yes
O1 V1 O6 100.7(8) 1_555 1_555 1_555 yes
O1 V1 O3 99.2(8) 1_555 1_555 1_555 yes
O1 V1 O5 96.8(9) 1_555 1_555 1_545 yes
O1 V1 O11 178.6(7) 1_555 1_555 1_555 yes
O4 V1 O6 161.1(8) 1_555 1_555 1_555 yes
O4 V1 O3 88.0(9) 1_555 1_555 1_555 yes
O4 V1 O5 88.1(8) 1_555 1_555 1_545 yes
O4 V1 O11 81.1(7) 1_555 1_555 1_555 yes
O6 V1 O3 89.2(8) 1_555 1_555 1_555 yes
O6 V1 O5 89.4(7) 1_555 1_555 1_545 yes
O6 V1 O11 80.0(7) 1_555 1_555 1_555 yes
O3 V1 O5 163.9(8) 1_555 1_555 1_545 yes
O3 V1 O11 79.7(7) 1_555 1_555 1_555 yes
O5 V1 O11 84.3(7) 1_545 1_555 1_555 yes
O2 V2 O10 99(1) 1_555 1_555 1_555 yes
O2 V2 O9 97(1) 1_555 1_555 1_555 yes
O2 V2 O8 102.3(10) 1_555 1_555 1_555 yes
O2 V2 O7 97(1) 1_555 1_555 1_655 yes
O2 V2 O12 178.0(10) 1_555 1_555 1_566 yes
O10 V2 O9 162.4(8) 1_555 1_555 1_555 yes
O10 V2 O8 89.3(7) 1_555 1_555 1_555 yes
O10 V2 O7 89.2(8) 1_555 1_555 1_655 yes
O10 V2 O12 82.4(8) 1_555 1_555 1_566 yes
O9 V2 O8 88.5(7) 1_555 1_555 1_555 yes
O9 V2 O7 86.8(8) 1_555 1_555 1_655 yes
O9 V2 O12 80.1(6) 1_555 1_555 1_566 yes
O8 V2 O7 159.6(7) 1_555 1_555 1_655 yes
O8 V2 O12 77.5(6) 1_555 1_555 1_566 yes
O7 V2 O12 82.1(7) 1_655 1_555 1_566 yes
O6 P1 O4 111(1) 1_655 1_555 1_555 yes
O6 P1 O10 109(1) 1_655 1_555 1_545 yes
O6 P1 O9 112(1) 1_655 1_555 1_555 yes
O6 P1 O2 74.5(8) 1_655 1_555 1_545 yes
O6 P1 O2 86.0(8) 1_655 1_555 1_555 yes
O4 P1 O10 110(1) 1_555 1_555 1_545 yes
O4 P1 O9 109(1) 1_555 1_555 1_555 yes
O4 P1 O2 86.3(8) 1_555 1_555 1_545 yes
O4 P1 O2 79.1(9) 1_555 1_555 1_555 yes
O10 P1 O9 103(1) 1_545 1_555 1_555 yes
O10 P1 O2 54.3(8) 1_545 1_555 1_545 yes
O10 P1 O2 156.4(9) 1_545 1_555 1_555 yes
O9 P1 O2 156(1) 1_555 1_555 1_545 yes
O9 P1 O2 53.2(9) 1_555 1_555 1_555 yes
O2 P1 O2 149.3(9) 1_545 1_555 1_555 yes
O3 P2 O5 107(1) 1_555 1_555 1_555 yes
O3 P2 O8 112(1) 1_555 1_555 1_555 yes
O3 P2 O7 110(1) 1_555 1_555 1_555 yes
O3 P2 O1 162(1) 1_555 1_555 1_565 yes
O3 P2 O2 76.0(10) 1_555 1_555 1_455 yes
O5 P2 O8 111(1) 1_555 1_555 1_555 yes
O5 P2 O7 114(1) 1_555 1_555 1_555 yes
O5 P2 O1 56.6(8) 1_555 1_555 1_565 yes
O5 P2 O2 83.7(10) 1_555 1_555 1_455 yes
O8 P2 O7 101(1) 1_555 1_555 1_555 yes
O8 P2 O1 82.1(6) 1_555 1_555 1_565 yes
O8 P2 O2 157.6(9) 1_555 1_555 1_455 yes
O7 P2 O1 74.8(8) 1_555 1_555 1_565 yes
O7 P2 O2 56.8(9) 1_555 1_555 1_455 yes
O1 P2 O2 94.4(5) 1_565 1_555 1_455 yes
O14 NA1 O13 85.5(5) 1_555 1_555 1_555 yes
O14 NA1 O11 91.3(6) 1_555 1_555 1_555 yes
O14 NA1 O12 174.0(7) 1_555 1_555 1_555 yes
O14 NA1 O10 106.1(7) 1_555 1_555 1_544 yes
O14 NA1 O4 105.6(6) 1_555 1_555 1_555 yes
O14 NA1 O1 62.7(5) 1_555 1_555 1_554 yes
O13 NA1 O11 170.8(6) 1_555 1_555 1_555 yes
O13 NA1 O12 90.0(6) 1_555 1_555 1_555 yes
O13 NA1 O10 71.7(6) 1_555 1_555 1_544 yes
O13 NA1 O4 105.8(6) 1_555 1_555 1_555 yes
O13 NA1 O1 118.3(6) 1_555 1_555 1_554 yes
O11 NA1 O12 93.8(6) 1_555 1_555 1_555 yes
O11 NA1 O10 117.5(6) 1_555 1_555 1_544 yes
O11 NA1 O4 66.8(7) 1_555 1_555 1_555 yes
O11 NA1 O1 67.2(6) 1_555 1_555 1_554 yes
O12 NA1 O10 68.7(7) 1_555 1_555 1_544 yes
O12 NA1 O4 79.3(7) 1_555 1_555 1_555 yes
O12 NA1 O1 116.5(5) 1_555 1_555 1_554 yes
O10 NA1 O4 147.8(8) 1_544 1_555 1_555 yes
O10 NA1 O1 69.3(6) 1_544 1_555 1_554 yes
O4 NA1 O1 132.1(7) 1_555 1_555 1_554 yes

loop_
_geom_bond_atom_site_label_1
_geom_bond_atom_site_label_2
_geom_bond_distance
_geom_bond_site_symmetry_1
_geom_bond_site_symmetry_2
_geom_bond_publ_flag
V1 O1 1.59(2) . . yes
V1 O4 1.91(2) . . yes
V1 O6 1.92(2) . . yes
V1 O3 1.98(2) . . yes
V1 O5 1.98(2) . 1_545 yes
V1 O11 2.38(2) . . yes
V1 P1 3.16(1) . 1_455 yes
V1 P2 3.181(8) . 1_545 yes
V1 P1 3.22(1) . . yes
V1 P2 3.228(7) . . yes
V1 O7 3.60(2) . 1_545 yes
V1 O9 3.61(2) . 1_455 yes
V1 O10 3.65(2) . 1_545 yes
V1 O8 3.67(1) . . yes
V1 NA1 3.692(10) . . yes
V1 O10 3.74(2) . 1_445 yes
V1 O8 3.77(2) . 1_545 yes
V1 O7 3.81(2) . . yes
V1 O9 3.84(2) . . yes
V1 O13 3.85(1) . 1_455 yes
V1 O14 4.20(1) . 1_545 yes
V1 O14 4.28(1) . 1_556 yes
V1 O12 4.30(2) . 1_455 yes
V1 O3 4.34(2) . 1_545 yes
V1 O2 4.36(2) . 1_445 yes
V1 O5 4.36(2) . . yes
V1 O6 4.42(2) . 1_655 yes
V1 O13 4.42(1) . 1_456 yes
V1 O4 4.42(2) . 1_455 yes
V1 NA1 4.425(9) . 1_556 yes
V1 O2 4.43(2) . 1_455 yes
V1 O14 4.48(1) . . yes
V1 O2 4.50(2) . 1_545 yes
V1 V2 4.552(3) . 1_445 yes
V1 O2 4.56(2) . . yes
V1 O11 4.56(2) . 1_556 yes
V1 O12 4.59(2) . . yes
V1 V2 4.599(3) . 1_545 yes
V1 V2 4.643(3) . 1_455 yes
V1 V2 4.670(3) . . yes
V2 O2 1.54(2) . . yes
V2 O10 1.93(2) . . yes
V2 O9 1.95(2) . . yes
V2 O8 1.98(2) . . yes
V2 O7 2.01(2) . 1_655 yes
V2 O12 2.40(2) . 1_566 yes
V2 P1 3.20(1) . 1_565 yes
V2 P2 3.202(10) . . yes
V2 P2 3.213(10) . 1_655 yes
V2 P1 3.241(9) . . yes
V2 O3 3.57(2) . 1_655 yes
V2 O6 3.57(2) . 1_665 yes
V2 O5 3.59(2) . . yes
V2 NA1 3.613(8) . 1_566 yes
V2 O4 3.66(2) . . yes
V2 O3 3.79(2) . . yes
V2 O4 3.79(2) . 1_565 yes
V2 O5 3.79(2) . 1_655 yes
V2 O14 3.85(1) . 1_556 yes
V2 O6 3.87(1) . 1_655 yes
V2 O13 4.19(1) . 1_556 yes
V2 O13 4.21(1) . . yes
V2 O14 4.24(1) . . yes
V2 O11 4.26(2) . 1_666 yes
V2 O7 4.33(2) . . yes
V2 O13 4.35(1) . 1_566 yes
V2 O8 4.36(2) . 1_655 yes
V2 O1 4.36(2) . 1_665 yes
V2 O1 4.38(2) . 1_565 yes
V2 O9 4.38(2) . 1_565 yes
V2 O10 4.40(2) . 1_545 yes
V2 NA1 4.534(8) . . yes
V2 O1 4.56(2) . . yes
V2 O1 4.56(2) . 1_655 yes
V2 O12 4.58(2) . 1_565 yes
V2 O11 4.71(2) . 1_566 yes
P1 O6 1.52(2) . 1_655 yes
P1 O4 1.55(2) . . yes
P1 O10 1.57(3) . 1_545 yes
P1 O9 1.58(2) . . yes
P1 O2 3.25(2) . 1_545 yes
P1 O2 3.27(3) . . yes
P1 O1 3.31(2) . 1_655 yes
P1 O1 3.32(2) . . yes
P1 O13 3.52(2) . 1_556 yes
P1 NA1 3.53(1) . . yes
P1 NA1 3.63(1) . 1_556 yes
P1 O3 3.65(2) . 1_655 yes
P1 O12 3.67(2) . . yes
P1 O5 3.72(2) . 1_545 yes
P1 O8 3.77(2) . . yes
P1 O7 3.80(2) . 1_645 yes
P1 O3 3.89(2) . . yes
P1 O8 3.92(2) . 1_545 yes
P1 O7 3.93(2) . 1_655 yes
P1 O5 3.93(2) . 1_645 yes
P1 O13 4.05(2) . . yes
P1 O14 4.14(1) . 1_556 yes
P1 O11 4.27(2) . 1_655 yes
P1 O11 4.33(2) . . yes
P1 O12 4.37(2) . 1_566 yes
P1 O12 4.43(2) . 1_556 yes
P1 P2 4.44(1) . 1_655 yes
P1 P2 4.45(1) . . yes
P1 P2 4.45(1) . 1_545 yes
P1 P2 4.47(1) . 1_645 yes
P1 O14 4.70(1) . 1_545 yes
P2 O3 1.47(2) . . yes
P2 O5 1.50(2) . . yes
P2 O8 1.53(2) . . yes
P2 O7 1.54(2) . . yes
P2 O1 3.20(2) . 1_565 yes
P2 O2 3.22(2) . 1_455 yes
P2 O2 3.34(3) . . yes
P2 O1 3.39(2) . . yes
P2 O14 3.52(2) . . yes
P2 O4 3.67(2) . . yes
P2 O9 3.69(2) . 1_455 yes
P2 O6 3.69(2) . 1_565 yes
P2 O10 3.73(2) . . yes
P2 O11 3.79(2) . 1_566 yes
P2 O13 3.84(1) . 1_455 yes
P2 O4 3.85(2) . 1_565 yes
P2 O9 3.87(2) . . yes
P2 O10 3.89(2) . 1_455 yes
P2 O6 3.92(2) . . yes
P2 O14 3.94(2) . 1_556 yes
P2 O11 4.24(2) . . yes
P2 O12 4.28(2) . 1_566 yes
P2 NA1 4.39(1) . 1_566 yes
P2 O11 4.43(2) . 1_565 yes
P2 O12 4.44(2) . 1_466 yes
P2 NA1 4.49(1) . . yes
NA1 O14 2.40(2) . . yes
NA1 O13 2.48(2) . . yes
NA1 O11 2.49(2) . . yes
NA1 O12 2.51(2) . . yes
NA1 O10 2.58(2) . 1_544 yes
NA1 O4 2.61(2) . . yes
NA1 O1 3.11(2) . 1_554 yes
NA1 O2 3.31(2) . . yes
NA1 O8 3.33(1) . 1_544 yes
NA1 O6 3.40(2) . 1_655 yes
NA1 O9 3.44(2) . 1_554 yes
NA1 O3 3.53(2) . . yes
NA1 O11 4.13(2) . 1_655 yes
NA1 O14 4.14(2) . 1_545 yes
NA1 O12 4.19(2) . 1_565 yes
NA1 O13 4.20(2) . 1_455 yes
NA1 O4 4.27(2) . 1_554 yes
NA1 O9 4.33(2) . . yes
NA1 O7 4.40(2) . 1_544 yes
NA1 O5 4.40(2) . 1_545 yes
NA1 O7 4.43(2) . 1_644 yes
NA1 O5 4.54(2) . . yes
NA1 O8 4.66(2) . 1_554 yes
NA1 O5 4.68(2) . 1_544 yes
NA1 O3 4.71(2) . 1_655 yes
O1 O4 2.65(3) . . yes
O1 O5 2.69(2) . 1_545 yes
O1 O6 2.71(2) . . yes
O1 O3 2.73(3) . . yes
O1 O14 2.93(2) . 1_556 yes
O1 O13 3.13(2) . 1_456 yes
O1 O11 3.14(3) . 1_556 yes
O1 O7 3.17(3) . 1_545 yes
O1 O10 3.26(3) . 1_545 yes
O1 O9 3.33(2) . 1_455 yes
O1 O8 3.36(2) . 1_545 yes
O1 O8 3.38(2) . . yes
O1 O10 3.41(3) . 1_445 yes
O1 O9 3.53(3) . . yes
O1 O7 3.54(3) . . yes
O1 O11 3.97(3) . . yes
O1 O3 4.63(2) . 1_545 yes
O1 O2 4.71(3) . 1_445 yes
O2 O9 2.65(3) . . yes
O2 O10 2.66(3) . . yes
O2 O7 2.70(3) . 1_655 yes
O2 O8 2.76(3) . . yes
O2 O13 2.83(2) . . yes
O2 O14 2.95(3) . . yes
O2 O3 3.20(3) . 1_655 yes
O2 O6 3.20(3) . 1_665 yes
O2 O12 3.26(3) . 1_565 yes
O2 O5 3.30(3) . . yes
O2 O4 3.35(3) . . yes
O2 O5 3.40(3) . 1_655 yes
O2 O6 3.51(3) . 1_655 yes
O2 O4 3.51(3) . 1_565 yes
O2 O3 3.56(3) . . yes
O2 O12 3.94(3) . 1_566 yes
O2 O8 4.67(3) . 1_655 yes
O2 O9 4.72(3) . 1_554 yes
O3 O5 2.39(3) . . yes
O3 O7 2.47(3) . . yes
O3 O8 2.49(2) . . yes
O3 O4 2.70(3) . . yes
O3 O6 2.74(3) . . yes
O3 O11 2.81(2) . . yes
O3 O13 2.94(2) . 1_455 yes
O3 O14 3.16(3) . . yes
O3 O9 3.45(3) . 1_455 yes
O3 O9 3.87(3) . . yes
O3 O5 3.93(3) . 1_545 yes
O3 O14 4.36(2) . 1_556 yes
O3 O6 4.58(3) . 1_565 yes
O3 O4 4.68(3) . 1_455 yes
O4 O6 2.54(3) . 1_655 yes
O4 O10 2.55(3) . 1_545 yes
O4 O9 2.56(2) . . yes
O4 O5 2.71(3) . 1_545 yes
O4 O11 2.81(3) . . yes
O4 O12 3.27(2) . . yes
O4 O8 3.55(2) . . yes
O4 O6 3.78(3) . . yes
O4 O8 3.88(3) . 1_545 yes
O4 O14 3.90(2) . 1_545 yes
O4 O14 4.00(3) . . yes
O4 O13 4.06(3) . . yes
O4 O14 4.43(2) . 1_556 yes
O4 O5 4.55(3) . . yes
O5 O8 2.51(3) . . yes
O5 O7 2.55(3) . . yes
O5 O6 2.75(3) . 1_565 yes
O5 O14 2.82(2) . . yes
O5 O11 2.94(3) . 1_565 yes
O5 O10 3.56(3) . . yes
O5 O13 3.70(2) . 1_455 yes
O5 O10 3.91(3) . 1_455 yes
O5 O12 4.11(3) . 1_465 yes
O5 O12 4.19(3) . 1_565 yes
O5 O11 4.51(3) . 1_566 yes
O5 O6 4.63(3) . 1_665 yes
O5 O11 4.66(2) . . yes
O6 O10 2.52(3) . 1_445 yes
O6 O9 2.57(2) . 1_455 yes
O6 O11 2.79(3) . . yes
O6 O12 2.98(2) . 1_455 yes
O6 O13 3.24(2) . 1_455 yes
O6 O7 3.57(3) . 1_545 yes
O6 O7 3.96(2) . . yes
O6 O13 4.25(2) . 1_456 yes
O6 O13 4.62(2) . 1_445 yes
O6 O14 4.71(2) . 1_445 yes
O7 O8 2.37(3) . . yes
O7 O9 2.73(3) . 1_455 yes
O7 O10 2.77(3) . 1_455 yes
O7 O12 2.91(3) . 1_466 yes
O7 O11 2.95(2) . 1_566 yes
O7 O14 3.78(3) . 1_556 yes
O7 O8 3.93(3) . 1_455 yes
O7 O13 3.98(3) . 1_456 yes
O7 O13 4.05(2) . 1_466 yes
O7 O13 4.41(2) . 1_455 yes
O7 O10 4.61(3) . . yes
O7 O12 4.67(3) . 1_566 yes
O7 O9 4.70(3) . 1_465 yes
O8 O9 2.74(2) . . yes
O8 O10 2.75(3) . . yes
O8 O12 2.76(2) . 1_566 yes
O8 O14 2.93(2) . 1_556 yes
O8 O11 3.30(2) . 1_566 yes
O8 O14 4.21(2) . . yes
O8 O9 4.60(2) . 1_455 yes
O8 O10 4.66(2) . 1_545 yes
O9 O10 2.47(3) . 1_545 yes
O9 O13 2.80(2) . 1_556 yes
O9 O12 2.82(2) . 1_566 yes
O9 O14 3.21(2) . 1_556 yes
O9 O10 3.84(3) . . yes
O9 O13 4.41(2) . . yes
O10 O12 2.87(3) . 1_566 yes
O10 O13 2.96(2) . 1_566 yes
O10 O14 3.98(2) . 1_566 yes
O10 O11 3.98(3) . 1_666 yes
O10 O11 4.34(3) . 1_566 yes
O10 O12 4.45(3) . 1_565 yes
O11 O13 2.70(2) . 1_455 yes
O11 O12 3.25(2) . 1_455 yes
O11 O14 3.44(2) . 1_545 yes
O11 O14 3.49(2) . . yes
O11 O12 3.65(2) . . yes
O11 O13 4.63(2) . 1_445 yes
O12 O14 2.66(2) . 1_545 yes
O12 O13 3.21(2) . 1_545 yes
O12 O13 3.53(2) . . yes
O13 O14 3.31(2) . . yes
O13 O14 3.40(2) . 1_655 yes

loop_
_geom_contact_atom_site_label_1
_geom_contact_atom_site_label_2
_geom_contact_distance
_geom_contact_site_symmetry_1
_geom_contact_site_symmetry_2
_geom_contact_publ_flag
V1 V2 4.552(3) . 1_445 yes
V1 V2 4.599(3) . 1_545 yes
V1 V2 4.643(3) . 1_455 yes
V1 V2 4.670(3) . . yes
